data_1546817
loop_
_publ_author_name
'Cabeza, Javier A.'
'Garc\'ia-\'Alvarez, Pablo'
'Gonz\'alez-\'Alvarez, Laura'

_publ_section_title
;
 Facile cyclometallation of a mesitylsilylene: synthesis and preliminary
 catalytic activity of iridium(III) and iridium(V) iridasilacyclopentenes
;
_journal_issue 74
_journal_name_full 'Chemical Communications'
_journal_page_first 10275
_journal_page_last 10278
_journal_paper_doi 10.1039/C7CC04832G
_journal_volume 53
_journal_year 2017
_chemical_formula_moiety 'C32 H46 Cl Ir N2 Si, 0.5(C7 H8)'
_chemical_formula_sum 'C35.5 H50 Cl Ir N2 Si'
_chemical_formula_weight 760.51
_space_group_crystal_system monoclinic
_space_group_IT_number 14
_space_group_name_Hall '-P 2ybc'
_space_group_name_H-M_alt 'P 1 21/c 1'
_symmetry_space_group_name_Hall '-P 2ybc'
_symmetry_space_group_name_H-M 'P 1 21/c 1'
_atom_sites_solution_hydrogens mixed
_audit_creation_method SHELXL-2014
_audit_update_record
;
2017-06-19 deposited with the CCDC.
2017-08-24 downloaded from the CCDC.
;
_cell_angle_alpha 90
_cell_angle_beta 114.903(7)
_cell_angle_gamma 90
_cell_formula_units_Z 4
_cell_length_a 20.2028(13)
_cell_length_b 9.0196(3)
_cell_length_c 20.2302(12)
_cell_measurement_reflns_used 6458
_cell_measurement_temperature 150(2)
_cell_measurement_theta_max 69.1700
_cell_measurement_theta_min 4.3800
_cell_volume 3343.6(4)
_computing_cell_refinement 'CrysAlisPro 1.171.38.43 (Rigaku OD, 2015)'
_computing_data_collection 'CrysAlisPro 1.171.38.43 (Rigaku OD, 2015)'
_computing_data_reduction 'CrysAlisPro 1.171.38.43 (Rigaku OD, 2015)'
_computing_molecular_graphics 'MERCURY (Cambridge Crystallographic Data Centre: Cambridge, UK, 2016)'
_computing_publication_material 'SHELXL-2014 (Sheldrick, 2014)'
_computing_structure_refinement 'SHELXL-2014 (Sheldrick, 2014)'
_computing_structure_solution 'SIR-97 (Giacovazzo, 1999)'
_diffrn_ambient_temperature 150(2)
_diffrn_measured_fraction_theta_full 0.808
_diffrn_measured_fraction_theta_max 0.981
_diffrn_measurement_device_type 'Xcalibur, Onyx, Nova'
_diffrn_radiation_type CuK\a
_diffrn_radiation_wavelength 1.5418
_diffrn_reflns_av_R_equivalents 0.0448
_diffrn_reflns_av_unetI/netI 0.0485
_diffrn_reflns_Laue_measured_fraction_full 0.808
_diffrn_reflns_Laue_measured_fraction_max 0.981
_diffrn_reflns_limit_h_max 23
_diffrn_reflns_limit_h_min -24
_diffrn_reflns_limit_k_max 10
_diffrn_reflns_limit_k_min -8
_diffrn_reflns_limit_l_max 22
_diffrn_reflns_limit_l_min -24
_diffrn_reflns_number 16841
_diffrn_reflns_point_group_measured_fraction_full 0.808
_diffrn_reflns_point_group_measured_fraction_max 0.981
_diffrn_reflns_theta_full 90.000
_diffrn_reflns_theta_max 69.694
_diffrn_reflns_theta_min 4.388
_diffrn_source 'micro-focus sealed X-ray tube'
_exptl_absorpt_coefficient_mu 8.994
_exptl_absorpt_correction_T_max 0.899
_exptl_absorpt_correction_T_min 0.599
_exptl_absorpt_correction_type gaussian
_exptl_absorpt_process_details
;
CrysAlisPro 1.171.38.43 (Rigaku Oxford Diffraction, 2015)
Numerical absorption correction based on gaussian integration over
            a multifaceted crystal model
Empirical absorption correction using spherical harmonics,
 implemented in SCALE3 ABSPACK scaling algorithm.
;
_exptl_crystal_colour pale-orange
_exptl_crystal_density_diffrn 1.511
_exptl_crystal_description prism
_exptl_crystal_F_000 1540
_exptl_crystal_size_max 0.211
_exptl_crystal_size_mid 0.033
_exptl_crystal_size_min 0.025
_refine_diff_density_max 2.435
_refine_diff_density_min -1.264
_refine_diff_density_rms 0.135
_refine_ls_extinction_method none
_refine_ls_goodness_of_fit_ref 1.040
_refine_ls_hydrogen_treatment mixed
_refine_ls_matrix_type full
_refine_ls_number_parameters 380
_refine_ls_number_reflns 6180
_refine_ls_number_restraints 60
_refine_ls_restrained_S_all 1.037
_refine_ls_R_factor_all 0.0547
_refine_ls_R_factor_gt 0.0426
_refine_ls_shift/su_max 0.002
_refine_ls_shift/su_mean 0.000
_refine_ls_structure_factor_coef Fsqd
_refine_ls_weighting_details 'w=1/[\s^2^(Fo^2^)+(0.0700P)^2^+0.8300P] where P=(Fo^2^+2Fc^2^)/3'
_refine_ls_weighting_scheme calc
_refine_ls_wR_factor_gt 0.1087
_refine_ls_wR_factor_ref 0.1185
_reflns_Friedel_coverage 0.000
_reflns_number_gt 5022
_reflns_number_total 6180
_reflns_threshold_expression 'I > 2\s(I)'
_cod_data_source_file c7cc04832g2.cif
_cod_data_source_block 3_toluene_05
_cod_depositor_comments
;
 Updated bibliographic information.

 Antanas Vaitkus,
 2020-12-11
;
_cod_original_formula_sum 'C35.50 H50 Cl Ir N2 Si'
_cod_database_code 1546817
_shelx_space_group_comment
;
The symmetry employed for this shelxl refinement is uniquely defined
by the following loop, which should always be used as a source of
symmetry information in preference to the above space-group names.
They are only intended as comments.
;
_shelxl_version_number 2014-3

loop_
_space_group_symop_operation_xyz
'x, y, z'
'-x, y+1/2, -z+1/2'
'-x, -y, -z'
'x, -y-1/2, z-1/2'

loop_
_atom_site_label
_atom_site_type_symbol
_atom_site_fract_x
_atom_site_fract_y
_atom_site_fract_z
_atom_site_U_iso_or_equiv
_atom_site_adp_type
_atom_site_occupancy
_atom_site_site_symmetry_order
_atom_site_calc_flag
_atom_site_refinement_flags_posn
_atom_site_refinement_flags_adp
_atom_site_refinement_flags_occupancy
_atom_site_disorder_assembly
_atom_site_disorder_group
C1 C 0.6310(4) 0.5504(8) 0.4217(4) 0.0546(16) Uani 1 1 d . . . . .
H1A H 0.6413 0.5889 0.3816 0.082 Uiso 1 1 calc R U . . .
H1B H 0.5955 0.6148 0.4288 0.082 Uiso 1 1 calc R U . . .
H1C H 0.6111 0.4499 0.4098 0.082 Uiso 1 1 calc R U . . .
C2 C 0.7331(4) 0.7030(7) 0.5094(5) 0.0619(19) Uani 1 1 d . . . . .
H2A H 0.7780 0.7013 0.5546 0.093 Uiso 1 1 calc R U . . .
H2B H 0.6974 0.7686 0.5156 0.093 Uiso 1 1 calc R U . . .
H2C H 0.7440 0.7397 0.4695 0.093 Uiso 1 1 calc R U . . .
C3 C 0.6859(4) 0.4875(9) 0.5540(4) 0.0597(17) Uani 1 1 d . . . . .
H3A H 0.6642 0.3884 0.5415 0.090 Uiso 1 1 calc R U . . .
H3B H 0.6517 0.5542 0.5621 0.090 Uiso 1 1 calc R U . . .
H3C H 0.7314 0.4819 0.5984 0.090 Uiso 1 1 calc R U . . .
C4 C 0.7018(3) 0.5466(6) 0.4917(3) 0.0414(13) Uani 1 1 d . . . . .
C5 C 0.8189(3) 0.4003(6) 0.5202(3) 0.0352(11) Uani 1 1 d . . . . .
C6 C 0.8693(3) 0.4698(6) 0.5895(3) 0.0401(12) Uani 1 1 d . . . . .
C7 C 0.9146(3) 0.5804(7) 0.5840(3) 0.0425(13) Uani 1 1 d . . . . .
H7 H 0.9117 0.6080 0.5375 0.051 Uiso 1 1 calc R U . . .
C8 C 0.9640(3) 0.6505(7) 0.6461(4) 0.0473(14) Uani 1 1 d . . . . .
H8 H 0.9952 0.7256 0.6424 0.057 Uiso 1 1 calc R U . . .
C9 C 0.9677(4) 0.6105(8) 0.7135(4) 0.0490(14) Uani 1 1 d . . . . .
H9 H 1.0015 0.6586 0.7561 0.059 Uiso 1 1 calc R U . . .
C10 C 0.9227(4) 0.5017(8) 0.7196(3) 0.0485(14) Uani 1 1 d . . . . .
H10 H 0.9255 0.4755 0.7661 0.058 Uiso 1 1 calc R U . . .
C11 C 0.8729(4) 0.4297(7) 0.6570(3) 0.0449(14) Uani 1 1 d . . . . .
H11 H 0.8420 0.3541 0.6609 0.054 Uiso 1 1 calc R U . . .
C12 C 0.9011(3) 0.1995(7) 0.5051(3) 0.0439(13) Uani 1 1 d . . . . .
C13 C 0.9596(3) 0.2811(8) 0.4908(4) 0.0491(14) Uani 1 1 d . . . . .
H13A H 0.9411 0.3045 0.4388 0.074 Uiso 1 1 calc R U . . .
H13B H 1.0030 0.2183 0.5053 0.074 Uiso 1 1 calc R U . . .
H13C H 0.9723 0.3732 0.5192 0.074 Uiso 1 1 calc R U . . .
C14 C 0.8770(4) 0.0590(7) 0.4578(4) 0.0543(16) Uani 1 1 d . . . . .
H14A H 0.8431 0.0023 0.4711 0.082 Uiso 1 1 calc R U . . .
H14B H 0.9199 -0.0020 0.4659 0.082 Uiso 1 1 calc R U . . .
H14C H 0.8528 0.0871 0.4063 0.082 Uiso 1 1 calc R U . . .
C15 C 0.9310(4) 0.1513(8) 0.5854(3) 0.0558(16) Uani 1 1 d . . . . .
H15A H 0.9508 0.2378 0.6170 0.084 Uiso 1 1 calc R U . . .
H15B H 0.9698 0.0778 0.5954 0.084 Uiso 1 1 calc R U . . .
H15C H 0.8916 0.1075 0.5951 0.084 Uiso 1 1 calc R U . . .
C16 C 0.6847(3) 0.1837(6) 0.3674(3) 0.0377(12) Uani 1 1 d . . . . .
C17 C 0.6635(3) 0.0815(6) 0.4070(3) 0.0419(13) Uani 1 1 d . . . . .
C18 C 0.6130(3) -0.0265(7) 0.3695(4) 0.0477(15) Uani 1 1 d . . . . .
H18 H 0.5985 -0.0959 0.3962 0.057 Uiso 1 1 calc R U . . .
C19 C 0.5827(4) -0.0365(7) 0.2939(4) 0.0525(16) Uani 1 1 d . . . . .
C20 C 0.6034(3) 0.0648(6) 0.2550(4) 0.0459(14) Uani 1 1 d . . . . .
H20 H 0.5830 0.0588 0.2033 0.055 Uiso 1 1 calc R U . . .
C21 C 0.6545(3) 0.1771(6) 0.2909(3) 0.0403(12) Uani 1 1 d . . . . .
C22 C 0.6739(4) 0.2873(8) 0.2459(3) 0.0503(15) Uani 1 1 d . . . . .
H22A H 0.6287 0.3410 0.2148 0.060 Uiso 1 1 calc R U . . .
H22B H 0.6895 0.2307 0.2130 0.060 Uiso 1 1 calc R U . . .
C23 C 0.5282(5) -0.1575(9) 0.2549(5) 0.077(2) Uani 1 1 d . . . . .
H23A H 0.5007 -0.1831 0.2832 0.115 Uiso 1 1 calc R U . . .
H23B H 0.5542 -0.2453 0.2498 0.115 Uiso 1 1 calc R U . . .
H23C H 0.4946 -0.1223 0.2065 0.115 Uiso 1 1 calc R U . . .
C24 C 0.6943(4) 0.0866(7) 0.4886(4) 0.0523(16) Uani 1 1 d . . . . .
H24A H 0.6575 0.0518 0.5047 0.078 Uiso 1 1 calc R U . . .
H24B H 0.7081 0.1887 0.5052 0.078 Uiso 1 1 calc R U . . .
H24C H 0.7375 0.0227 0.5092 0.078 Uiso 1 1 calc R U . . .
C25 C 0.8033(3) 0.6622(7) 0.3551(3) 0.0453(13) Uani 1 1 d . . . . .
H25 H 0.8128 0.6656 0.4078 0.054 Uiso 1 1 calc R U . . .
C26 C 0.8565(3) 0.5877(7) 0.3418(4) 0.0444(14) Uani 1 1 d . . . . .
H26 H 0.8973 0.5476 0.3865 0.053 Uiso 1 1 calc R U . . .
C27 C 0.8791(4) 0.6334(8) 0.2818(4) 0.0558(16) Uani 1 1 d . . . . .
H27A H 0.9317 0.6116 0.2983 0.067 Uiso 1 1 calc R U . . .
H27B H 0.8728 0.7420 0.2748 0.067 Uiso 1 1 calc R U . . .
C28 C 0.8365(5) 0.5566(9) 0.2073(4) 0.0634(19) Uani 1 1 d . . . . .
H28A H 0.8364 0.6227 0.1682 0.076 Uiso 1 1 calc R U . . .
H28B H 0.8624 0.4645 0.2057 0.076 Uiso 1 1 calc R U . . .
C29 C 0.7593(4) 0.5188(9) 0.1922(4) 0.0562(17) Uani 1 1 d . . . . .
H29 H 0.7359 0.4465 0.1514 0.067 Uiso 1 1 calc R U . . .
C30 C 0.7110(4) 0.6107(8) 0.2033(3) 0.0526(16) Uani 1 1 d . . . . .
H30 H 0.6588 0.5930 0.1691 0.063 Uiso 1 1 calc R U . . .
C31 C 0.7278(5) 0.7706(8) 0.2292(4) 0.0605(18) Uani 1 1 d . . . . .
H31A H 0.7625 0.8114 0.2109 0.073 Uiso 1 1 calc R U . . .
H31B H 0.6821 0.8288 0.2066 0.073 Uiso 1 1 calc R U . . .
C32 C 0.7596(4) 0.7936(7) 0.3109(4) 0.0552(17) Uani 1 1 d . . . . .
H32A H 0.7193 0.8144 0.3252 0.066 Uiso 1 1 calc R U . . .
H32B H 0.7917 0.8819 0.3235 0.066 Uiso 1 1 calc R U . . .
C33 C 0.5038(11) 0.559(2) 0.0166(10) 0.104(3) Uani 0.5 1 d D U P A -1
C34 C 0.5233(11) 0.446(2) 0.0644(11) 0.104(3) Uani 0.5 1 d D U P A -1
H34 H 0.5376 0.4618 0.1150 0.125 Uiso 0.5 1 calc R U P A -1
C35 C 0.5214(10) 0.304(2) 0.0360(9) 0.104(3) Uani 0.5 1 d D U P A -1
H35 H 0.5335 0.2215 0.0678 0.125 Uiso 0.5 1 calc R U P A -1
C36 C 0.5022(17) 0.282(3) -0.0378(10) 0.104(3) Uani 0.5 1 d D U P A -1
H36 H 0.5026 0.1860 -0.0573 0.125 Uiso 0.5 1 calc R U P A -1
C37 C 0.4827(11) 0.406(3) -0.0806(11) 0.104(3) Uani 0.5 1 d D U P A -1
H37 H 0.4685 0.3944 -0.1314 0.125 Uiso 0.5 1 calc R U P A -1
C38 C 0.4822(14) 0.545(3) -0.0553(11) 0.104(3) Uani 0.5 1 d D U P A -1
H38 H 0.4674 0.6284 -0.0870 0.125 Uiso 0.5 1 calc R U P A -1
C39 C 0.506(2) 0.711(3) 0.0459(17) 0.161(15) Uani 0.5 1 d D U P A -1
H39A H 0.5533 0.7285 0.0866 0.242 Uiso 0.5 1 calc R U P A -1
H39B H 0.4671 0.7212 0.0628 0.242 Uiso 0.5 1 calc R U P A -1
H39C H 0.4980 0.7840 0.0074 0.242 Uiso 0.5 1 calc R U P A -1
Cl1 Cl 0.83917(9) 0.25081(17) 0.29280(8) 0.0497(3) Uani 1 1 d D . . . .
Ir1 Ir 0.75552(2) 0.44797(3) 0.30023(2) 0.03748(11) Uani 1 1 d D . . . .
N1 N 0.7504(3) 0.4449(5) 0.4762(3) 0.0363(10) Uani 1 1 d . . . . .
N2 N 0.8349(3) 0.2914(5) 0.4834(2) 0.0388(10) Uani 1 1 d . . . . .
Si1 Si 0.75294(8) 0.33538(16) 0.39997(8) 0.0347(3) Uani 1 1 d . . . . .
H100 H 0.688(3) 0.522(7) 0.299(5) 0.07(2) Uiso 1 1 d D . . . .

loop_
_atom_site_aniso_label
_atom_site_aniso_U_11
_atom_site_aniso_U_22
_atom_site_aniso_U_33
_atom_site_aniso_U_23
_atom_site_aniso_U_13
_atom_site_aniso_U_12
C1 0.051(4) 0.059(4) 0.047(4) -0.005(3) 0.014(3) 0.011(3)
C2 0.064(4) 0.038(3) 0.081(5) -0.012(3) 0.028(4) 0.009(3)
C3 0.066(4) 0.063(4) 0.057(4) 0.001(3) 0.034(4) 0.013(4)
C4 0.043(3) 0.038(3) 0.041(3) -0.005(2) 0.015(3) 0.003(2)
C5 0.046(3) 0.030(2) 0.028(3) 0.000(2) 0.014(2) 0.002(2)
C6 0.048(3) 0.035(3) 0.034(3) -0.003(2) 0.014(3) 0.001(2)
C7 0.049(3) 0.041(3) 0.033(3) -0.007(2) 0.013(3) -0.004(3)
C8 0.049(3) 0.043(3) 0.051(3) -0.010(3) 0.022(3) -0.006(3)
C9 0.050(3) 0.052(3) 0.043(3) -0.013(3) 0.017(3) -0.003(3)
C10 0.058(4) 0.050(3) 0.031(3) -0.002(3) 0.013(3) 0.006(3)
C11 0.057(4) 0.043(3) 0.034(3) -0.001(2) 0.018(3) 0.001(3)
C12 0.049(3) 0.041(3) 0.037(3) 0.001(2) 0.013(3) 0.013(3)
C13 0.052(3) 0.051(3) 0.043(3) 0.006(3) 0.018(3) 0.010(3)
C14 0.065(4) 0.038(3) 0.056(4) -0.007(3) 0.021(3) 0.012(3)
C15 0.071(4) 0.052(4) 0.040(3) 0.011(3) 0.019(3) 0.017(3)
C16 0.043(3) 0.028(3) 0.039(3) -0.003(2) 0.015(2) -0.001(2)
C17 0.047(3) 0.034(3) 0.045(3) -0.003(2) 0.020(3) 0.001(2)
C18 0.040(3) 0.038(3) 0.060(4) -0.002(3) 0.016(3) -0.006(3)
C19 0.042(3) 0.037(3) 0.064(4) -0.002(3) 0.007(3) -0.003(3)
C20 0.043(3) 0.038(3) 0.047(3) -0.004(3) 0.009(3) 0.003(3)
C21 0.044(3) 0.029(3) 0.044(3) -0.005(2) 0.015(3) 0.004(2)
C22 0.054(3) 0.051(3) 0.033(3) -0.002(3) 0.007(3) -0.014(3)
C23 0.074(5) 0.059(4) 0.075(5) -0.006(4) 0.009(4) -0.029(4)
C24 0.076(4) 0.036(3) 0.053(4) 0.000(3) 0.035(4) -0.009(3)
C25 0.052(3) 0.040(3) 0.037(3) -0.002(3) 0.012(3) -0.011(3)
C26 0.035(3) 0.041(3) 0.047(3) 0.001(3) 0.007(3) -0.012(2)
C27 0.054(4) 0.055(4) 0.066(4) 0.013(3) 0.032(3) 0.004(3)
C28 0.079(5) 0.067(5) 0.053(4) 0.013(3) 0.037(4) 0.005(4)
C29 0.071(4) 0.062(4) 0.034(3) 0.007(3) 0.021(3) -0.001(4)
C30 0.064(4) 0.054(4) 0.032(3) 0.012(3) 0.013(3) 0.005(3)
C31 0.083(5) 0.043(4) 0.053(4) 0.020(3) 0.026(4) 0.007(3)
C32 0.075(5) 0.031(3) 0.062(4) -0.001(3) 0.030(4) 0.002(3)
C33 0.066(4) 0.171(8) 0.077(5) 0.001(5) 0.033(4) -0.003(6)
C34 0.066(4) 0.171(8) 0.077(5) 0.001(5) 0.033(4) -0.003(6)
C35 0.066(4) 0.171(8) 0.077(5) 0.001(5) 0.033(4) -0.003(6)
C36 0.066(4) 0.171(8) 0.077(5) 0.001(5) 0.033(4) -0.003(6)
C37 0.066(4) 0.171(8) 0.077(5) 0.001(5) 0.033(4) -0.003(6)
C38 0.066(4) 0.171(8) 0.077(5) 0.001(5) 0.033(4) -0.003(6)
C39 0.09(2) 0.14(2) 0.24(4) -0.07(3) 0.06(2) 0.013(17)
Cl1 0.0617(8) 0.0512(8) 0.0382(7) -0.0005(6) 0.0229(6) 0.0144(7)
Ir1 0.04320(16) 0.03648(16) 0.02938(15) 0.00084(9) 0.01197(11) -0.00228(10)
N1 0.043(2) 0.029(2) 0.033(2) -0.0021(18) 0.011(2) 0.0016(19)
N2 0.048(3) 0.033(2) 0.034(2) 0.0001(19) 0.016(2) 0.002(2)
Si1 0.0440(8) 0.0282(7) 0.0297(7) -0.0016(6) 0.0133(6) -0.0012(6)

loop_
_atom_type_symbol
_atom_type_description
_atom_type_scat_dispersion_real
_atom_type_scat_dispersion_imag
_atom_type_scat_source
C C 0.0181 0.0091 'International Tables Vol C Tables 4.2.6.8 and 6.1.1.4'
H H 0.0000 0.0000 'International Tables Vol C Tables 4.2.6.8 and 6.1.1.4'
Cl Cl 0.3639 0.7018 'International Tables Vol C Tables 4.2.6.8 and 6.1.1.4'
Ir Ir -4.7710 6.5667 'International Tables Vol C Tables 4.2.6.8 and 6.1.1.4'
N N 0.0311 0.0180 'International Tables Vol C Tables 4.2.6.8 and 6.1.1.4'
Si Si 0.2541 0.3302 'International Tables Vol C Tables 4.2.6.8 and 6.1.1.4'

loop_
_geom_angle_atom_site_label_1
_geom_angle_atom_site_label_2
_geom_angle_atom_site_label_3
_geom_angle
N1 C4 C3 110.5(5)
N1 C4 C2 112.3(5)
C3 C4 C2 109.9(6)
N1 C4 C1 105.2(5)
C3 C4 C1 109.5(6)
C2 C4 C1 109.3(6)
N2 C5 N1 105.6(5)
N2 C5 C6 126.9(5)
N1 C5 C6 127.0(5)
N2 C5 Si1 53.1(3)
N1 C5 Si1 53.5(3)
C6 C5 Si1 165.6(4)
C11 C6 C7 120.2(6)
C11 C6 C5 123.6(5)
C7 C6 C5 116.2(5)
C8 C7 C6 120.2(6)
C9 C8 C7 119.6(6)
C10 C9 C8 120.7(6)
C9 C10 C11 120.0(6)
C6 C11 C10 119.3(6)
N2 C12 C13 110.6(5)
N2 C12 C14 105.6(5)
C13 C12 C14 110.4(5)
N2 C12 C15 112.1(5)
C13 C12 C15 110.3(5)
C14 C12 C15 107.7(5)
C17 C16 C21 120.5(5)
C17 C16 Si1 129.9(4)
C21 C16 Si1 109.6(4)
C18 C17 C16 118.7(6)
C18 C17 C24 119.7(6)
C16 C17 C24 121.6(5)
C17 C18 C19 122.1(6)
C20 C19 C18 119.0(6)
C20 C19 C23 120.6(7)
C18 C19 C23 120.4(7)
C19 C20 C21 120.9(6)
C16 C21 C20 118.8(6)
C16 C21 C22 122.3(5)
C20 C21 C22 118.9(5)
C21 C22 Ir1 118.8(4)
C26 C25 C32 124.6(6)
C26 C25 Ir1 72.1(3)
C32 C25 Ir1 111.0(4)
C25 C26 C27 122.8(6)
C25 C26 Ir1 71.8(3)
C27 C26 Ir1 112.7(4)
C26 C27 C28 115.1(6)
C29 C28 C27 113.9(6)
C30 C29 C28 125.6(7)
C30 C29 Ir1 72.7(4)
C28 C29 Ir1 108.4(5)
C29 C30 C31 124.0(7)
C29 C30 Ir1 72.8(4)
C31 C30 Ir1 111.1(4)
C32 C31 C30 115.8(5)
C31 C32 C25 114.1(5)
C38 C33 C34 125.2(17)
C38 C33 C39 117.3(16)
C34 C33 C39 117.5(15)
C33 C34 C35 116.6(16)
C36 C35 C34 121.7(18)
C37 C36 C35 115.6(18)
C38 C37 C36 124.5(17)
C33 C38 C37 116.4(17)
C22 Ir1 C25 157.9(3)
C22 Ir1 C26 164.9(3)
C25 Ir1 C26 36.1(2)
C22 Ir1 Si1 81.45(18)
C25 Ir1 Si1 96.39(16)
C26 Ir1 Si1 105.99(17)
C22 Ir1 C30 93.1(3)
C25 Ir1 C30 78.7(2)
C26 Ir1 C30 85.9(2)
Si1 Ir1 C30 152.85(19)
C22 Ir1 C29 91.5(3)
C25 Ir1 C29 93.0(3)
C26 Ir1 C29 79.1(3)
Si1 Ir1 C29 169.6(2)
C30 Ir1 C29 34.5(3)
C22 Ir1 Cl1 83.2(2)
C25 Ir1 Cl1 118.90(17)
C26 Ir1 Cl1 83.74(17)
Si1 Ir1 Cl1 90.25(5)
C30 Ir1 Cl1 115.64(19)
C29 Ir1 Cl1 81.2(2)
C5 N1 C4 129.4(5)
C5 N1 Si1 90.6(3)
C4 N1 Si1 140.0(4)
C5 N2 C12 130.0(5)
C5 N2 Si1 91.0(3)
C12 N2 Si1 138.2(4)
N2 Si1 N1 71.4(2)
N2 Si1 C16 114.4(2)
N1 Si1 C16 114.3(2)
N2 Si1 Ir1 124.09(16)
N1 Si1 Ir1 121.26(16)
C16 Si1 Ir1 107.75(19)
N2 Si1 C5 35.9(2)
N1 Si1 C5 36.0(2)
C16 Si1 C5 125.1(2)
Ir1 Si1 C5 127.07(15)

loop_
_geom_bond_atom_site_label_1
_geom_bond_atom_site_label_2
_geom_bond_distance
C1 C4 1.532(9)
C2 C4 1.526(9)
C3 C4 1.521(10)
C4 N1 1.472(7)
C5 N2 1.351(7)
C5 N1 1.353(7)
C5 C6 1.481(8)
C5 Si1 2.303(5)
C6 C11 1.385(9)
C6 C7 1.389(9)
C7 C8 1.385(9)
C8 C9 1.382(9)
C9 C10 1.376(10)
C10 C11 1.401(9)
C12 N2 1.475(7)
C12 C13 1.519(9)
C12 C14 1.538(9)
C12 C15 1.539(8)
C16 C17 1.402(8)
C16 C21 1.406(8)
C16 Si1 1.856(6)
C17 C18 1.384(9)
C17 C24 1.499(9)
C18 C19 1.390(11)
C19 C20 1.382(10)
C19 C23 1.514(9)
C20 C21 1.409(8)
C21 C22 1.505(9)
C22 Ir1 2.122(6)
C25 C26 1.387(9)
C25 C32 1.523(9)
C25 Ir1 2.235(6)
C26 C27 1.522(9)
C26 Ir1 2.239(5)
C27 C28 1.549(11)
C28 C29 1.498(12)
C29 C30 1.369(11)
C29 Ir1 2.309(7)
C30 C31 1.523(11)
C30 Ir1 2.307(6)
C31 C32 1.516(10)
C33 C38 1.337(16)
C33 C34 1.343(16)
C33 C39 1.491(15)
C34 C35 1.393(17)
C35 C36 1.390(17)
C36 C37 1.372(18)
C37 C38 1.354(17)
Cl1 Ir1 2.5010(14)
Ir1 Si1 2.2790(14)
N1 Si1 1.850(5)
N2 Si1 1.842(5)
